data_4126740
loop_
_publ_author_name
'Kersten, Roland D.'
'Lee, Shoukou'
'Fujita, Daishi'
'Pluskal, Tom\'a\<s'
'Kram, Susan'
'Smith, Jennifer E.'
'Iwai, Takahiro'
'Noel, Joseph P.'
'Fujita, Makoto'
'Weng, Jing-Ke'

_publ_section_title
;
 A Red Algal Bourbonane Sesquiterpene Synthase Defined by Microgram-scale
 NMR-coupled Crystalline Sponge XRD Analysis.
;
_journal_name_full 'Journal of the American Chemical Society'
_journal_paper_doi 10.1021/jacs.7b09452
_journal_year 2017
_chemical_absolute_configuration ad
_chemical_formula_sum 'C87 H72 I12 N24 Zn6'
_chemical_formula_weight 3368.70
_space_group_crystal_system monoclinic
_space_group_IT_number 5
_space_group_name_Hall 'C 2y'
_space_group_name_H-M_alt 'C 1 2 1'
_symmetry_space_group_name_Hall 'C 2y'
_symmetry_space_group_name_H-M 'C 1 2 1'
_atom_sites_solution_hydrogens geom
_atom_sites_solution_primary iterative
_atom_sites_solution_secondary difmap
_audit_creation_method SHELXL-2014/7
_cell_angle_alpha 90
_cell_angle_beta 102.030(2)
_cell_angle_gamma 90
_cell_formula_units_Z 4
_cell_length_a 35.0105(5)
_cell_length_b 14.9044(2)
_cell_length_c 31.0306(5)
_cell_measurement_reflns_used 38139
_cell_measurement_temperature 100(2)
_cell_measurement_theta_max 75.7350
_cell_measurement_theta_min 4.1440
_cell_volume 15836.5(4)
_computing_cell_refinement 'CrysAlisPro 1.171.38.41 (Rigaku OD, 2015)'
_computing_data_collection 'CrysAlisPro 1.171.38.41 (Rigaku OD, 2015)'
_computing_data_reduction 'CrysAlisPro 1.171.38.41 (Rigaku OD, 2015)'
_computing_molecular_graphics 'shelXle (Hubschle et al., 2011)'
_computing_publication_material 'SHELXL-2014/7 (Sheldrick, 2014)'
_computing_structure_refinement 'SHELXL-2014/7 (Sheldrick, 2014)'
_computing_structure_solution 'SHELXT-2014/5 (Sheldrick, 2014)'
_diffrn_ambient_environment N~2~
_diffrn_ambient_temperature 100.00(10)
_diffrn_detector 'CCD plate'
_diffrn_detector_area_resol_mean 5.3040
_diffrn_detector_type AtlasS2
_diffrn_measured_fraction_theta_full 0.999
_diffrn_measured_fraction_theta_max 0.993
_diffrn_measurement_device 'four-circle diffractometer'
_diffrn_measurement_device_type 'SuperNova, Dual, Cu at zero, AtlasS2'
_diffrn_measurement_method '\w scans'
_diffrn_radiation_monochromator mirror
_diffrn_radiation_probe x-ray
_diffrn_radiation_type 'Cu K\a'
_diffrn_radiation_wavelength 1.54184
_diffrn_reflns_av_R_equivalents 0.0496
_diffrn_reflns_av_unetI/netI 0.0583
_diffrn_reflns_Laue_measured_fraction_full 0.999
_diffrn_reflns_Laue_measured_fraction_max 0.993
_diffrn_reflns_limit_h_max 37
_diffrn_reflns_limit_h_min -44
_diffrn_reflns_limit_k_max 18
_diffrn_reflns_limit_k_min -18
_diffrn_reflns_limit_l_max 38
_diffrn_reflns_limit_l_min -36
_diffrn_reflns_number 78155
_diffrn_reflns_point_group_measured_fraction_full 0.998
_diffrn_reflns_point_group_measured_fraction_max 0.982
_diffrn_reflns_theta_full 67.684
_diffrn_reflns_theta_max 76.033
_diffrn_reflns_theta_min 3.656
_diffrn_source 'micro-focus sealed X-ray tube'
_diffrn_source_type 'SuperNova (Cu) X-ray Source'
_exptl_absorpt_coefficient_mu 19.655
_exptl_absorpt_correction_T_max 1.00000
_exptl_absorpt_correction_T_min 0.21931
_exptl_absorpt_correction_type multi-scan
_exptl_absorpt_process_details
;
CrysAlisPro 1.171.38.41 (Rigaku Oxford Diffraction, 2015)
Empirical absorption correction using spherical harmonics,
 implemented in SCALE3 ABSPACK scaling algorithm.
;
_exptl_crystal_colour colorless
_exptl_crystal_density_diffrn 1.413
_exptl_crystal_description block
_exptl_crystal_F_000 6312
_exptl_crystal_size_max 0.447
_exptl_crystal_size_mid 0.223
_exptl_crystal_size_min 0.135
_refine_diff_density_max 1.565
_refine_diff_density_min -1.458
_refine_diff_density_rms 0.175
_refine_ls_abs_structure_details
;
 Flack x determined using 12907 quotients [(I+)-(I-)]/[(I+)+(I-)]
 (Parsons, Flack and Wagner, Acta Cryst. B69 (2013) 249-259).
;
_refine_ls_abs_structure_Flack 0.057(6)
_refine_ls_extinction_method none
_refine_ls_goodness_of_fit_ref 1.081
_refine_ls_hydrogen_treatment constr
_refine_ls_matrix_type full
_refine_ls_number_parameters 1346
_refine_ls_number_reflns 32473
_refine_ls_number_restraints 600
_refine_ls_restrained_S_all 1.076
_refine_ls_R_factor_all 0.0628
_refine_ls_R_factor_gt 0.0602
_refine_ls_shift/su_max 0.001
_refine_ls_shift/su_mean 0.000
_refine_ls_structure_factor_coef Fsqd
_refine_ls_weighting_details 'w=1/[\s^2^(Fo^2^)+(0.1047P)^2^+38.4834P] where P=(Fo^2^+2Fc^2^)/3'
_refine_ls_weighting_scheme calc
_refine_ls_wR_factor_gt 0.1717
_refine_ls_wR_factor_ref 0.1749
_reflns_Friedel_coverage 0.902
_reflns_Friedel_fraction_full 0.997
_reflns_Friedel_fraction_max 0.970
_reflns_number_gt 30603
_reflns_number_total 32473
_reflns_threshold_expression 'I > 2\s(I)'
_cod_data_source_file Dataset_S20_CCDC1533929.cif
_cod_data_source_block exp_471_b
_cod_database_code 4126740
_shelx_shelxl_version_number 2014/7
_shelx_space_group_comment
;
The symmetry employed for this shelxl refinement is uniquely defined
by the following loop, which should always be used as a source of
symmetry information in preference to the above space-group names.
They are only intended as comments.
;
_shelx_estimated_absorpt_t_min 0.041
_shelx_estimated_absorpt_t_max 0.177
_oxdiff_exptl_absorpt_empirical_full_min 0.509
_oxdiff_exptl_absorpt_empirical_full_max 2.220
_oxdiff_exptl_absorpt_empirical_details
;
Empirical correction (ABSPACK) includes:
- Absorption correction using spherical harmonics
- Frame scaling
;

loop_
_space_group_symop_operation_xyz
'x, y, z'
'-x, y, -z'
'x+1/2, y+1/2, z'
'-x+1/2, y+1/2, -z'

loop_
_atom_site_label
_atom_site_type_symbol
_atom_site_fract_x
_atom_site_fract_y
_atom_site_fract_z
_atom_site_U_iso_or_equiv
_atom_site_adp_type
_atom_site_occupancy
_atom_site_site_symmetry_order
_atom_site_calc_flag
_atom_site_refinement_flags_posn
_atom_site_refinement_flags_adp
_atom_site_refinement_flags_occupancy
_atom_site_disorder_assembly
_atom_site_disorder_group
Zn1A Zn 0.92152(7) 1.12268(16) 1.15682(7) 0.0398(5) Uani 0.873(4) 1 d . . P A 1
I21A I 0.88686(5) 1.23900(8) 1.19420(3) 0.0556(3) Uani 0.873(4) 1 d . . P A 1
I22A I 0.97994(4) 1.14309(10) 1.12168(4) 0.0579(4) Uani 0.873(4) 1 d . . P A 1
Zn1B Zn 0.9112(5) 1.1249(15) 1.1638(6) 0.0398(5) Uani 0.127(4) 1 d . . P A 2
I21B I 0.8706(4) 1.2270(6) 1.1973(3) 0.0556(3) Uani 0.127(4) 1 d . . P A 2
I22B I 0.9694(3) 1.1604(8) 1.1318(3) 0.0579(4) Uani 0.127(4) 1 d . . P A 2
Zn2 Zn 0.83102(5) 0.35898(10) 0.98179(5) 0.0449(3) Uani 1 1 d . . . . .
I23A I 0.88113(8) 0.34202(13) 1.05612(6) 0.0555(4) Uani 0.786(7) 1 d . . P B 1
I24A I 0.77107(6) 0.26403(10) 0.96055(8) 0.0478(4) Uani 0.786(7) 1 d . . P B 1
I23B I 0.8698(2) 0.3336(6) 1.0497(2) 0.0555(4) Uani 0.214(7) 1 d . . P B 2
I24B I 0.7610(2) 0.2781(4) 0.9466(3) 0.0478(4) Uani 0.214(7) 1 d . . P B 2
Zn3 Zn 1.12704(4) 0.59279(12) 0.80885(5) 0.0481(3) Uani 1 1 d . . . . .
I25A I 1.11009(3) 0.73616(7) 0.84503(4) 0.0731(4) Uani 0.959(3) 1 d . . P C 1
I26A I 1.14755(4) 0.58133(12) 0.73529(5) 0.0706(3) Uani 0.959(3) 1 d . . P C 1
I25B I 1.1243(8) 0.7342(15) 0.8224(11) 0.0731(4) Uani 0.041(3) 1 d . . P C 2
I26B I 1.1530(11) 0.557(3) 0.7395(13) 0.0706(3) Uani 0.041(3) 1 d . . P C 2
Zn4A Zn 0.91997(7) -0.12202(14) 0.65716(7) 0.0410(5) Uani 0.834(4) 1 d . . P D 1
I27A I 0.97828(5) -0.14327(10) 0.62157(4) 0.0594(4) Uani 0.834(4) 1 d . . P D 1
I28A I 0.88659(6) -0.23912(8) 0.69505(4) 0.0592(4) Uani 0.834(4) 1 d . . P D 1
Zn4B Zn 0.9078(4) -0.1248(9) 0.6651(4) 0.0410(5) Uani 0.166(4) 1 d . . P D 2
I27B I 0.9668(3) -0.1588(6) 0.6307(2) 0.0594(4) Uani 0.166(4) 1 d . . P D 2
I28B I 0.8706(3) -0.2332(4) 0.7014(2) 0.0592(4) Uani 0.166(4) 1 d . . P D 2
Zn5 Zn 0.83041(5) 0.64311(11) 0.48132(5) 0.0454(3) Uani 1 1 d . . . . .
I29A I 0.87734(7) 0.66188(10) 0.55550(4) 0.0644(4) Uani 0.915(6) 1 d . . P E 1
I30A I 0.76950(4) 0.73669(8) 0.45662(7) 0.0560(4) Uani 0.915(6) 1 d . . P E 1
I29B I 0.8613(7) 0.6785(10) 0.5488(5) 0.0644(4) Uani 0.085(6) 1 d . . P E 2
I30B I 0.7604(5) 0.7232(10) 0.4397(7) 0.0560(4) Uani 0.085(6) 1 d . . P E 2
Zn6 Zn 0.62700(5) -0.09212(14) 0.30946(7) 0.0644(5) Uani 1 1 d . . . . .
I31A I 0.60871(14) -0.2325(2) 0.34243(18) 0.1123(9) Uani 0.647(10) 1 d . . P F 1
I32A I 0.64382(13) -0.0769(5) 0.23320(17) 0.1034(13) Uani 0.647(10) 1 d . . P F 1
I31B I 0.6141(3) -0.2420(5) 0.3541(3) 0.1123(9) Uani 0.353(10) 1 d . . P F 2
I32B I 0.6515(2) -0.0990(9) 0.2416(3) 0.1034(13) Uani 0.353(10) 1 d . . P F 2
N51 N 0.8801(3) 1.0565(6) 1.1089(3) 0.045(2) Uani 1 1 d . . . . .
N52 N 0.6689(2) 1.0290(7) 0.8553(3) 0.0411(18) Uani 1 1 d . . . . .
N53 N 0.8171(3) 0.4954(6) 0.9763(3) 0.0402(18) Uani 1 1 d . . . . .
N54 N 0.7809(2) 0.9500(6) 0.9774(3) 0.0321(14) Uani 1 1 d . . . . .
N55 N 0.7666(2) 0.8114(6) 0.9405(3) 0.0337(15) Uani 1 1 d . . . . .
N56 N 0.8201(2) 0.8233(6) 1.0020(3) 0.0377(17) Uani 1 1 d . . . . .
N57 N 0.8624(3) 0.3434(7) 0.9327(3) 0.0435(18) Uani 1 1 d . . . . .
N58 N 1.0801(3) 0.5082(7) 0.8070(3) 0.045(2) Uani 1 1 d . . . . .
N59 N 0.9311(3) -0.0159(7) 0.7025(3) 0.047(2) Uani 1 1 d . . . . .
N60 N 0.9617(2) 0.3568(7) 0.8382(3) 0.0393(17) Uani 1 1 d . . . . .
N61 N 0.9757(2) 0.2731(7) 0.7776(2) 0.0370(16) Uani 1 1 d . . . . .
N62 N 0.9241(2) 0.2273(7) 0.8118(3) 0.0380(17) Uani 1 1 d . . . . .
N63 N 0.8795(4) -0.0550(7) 0.6101(3) 0.055(3) Uani 1 1 d . . . . .
N64 N 0.8169(3) 0.5079(7) 0.4763(4) 0.048(2) Uani 1 1 d . . . . .
N65 N 0.6699(3) -0.0284(7) 0.3548(4) 0.054(3) Uani 1 1 d . . . . .
N66 N 0.8183(3) 0.1778(7) 0.5025(3) 0.0415(18) Uani 1 1 d . . . . .
N67 N 0.7662(2) 0.1914(7) 0.4407(3) 0.0398(18) Uani 1 1 d . . . . .
N68 N 0.7798(3) 0.0503(6) 0.4777(3) 0.0419(18) Uani 1 1 d . . . . .
N69 N 0.5801(3) -0.0072(7) 0.3069(3) 0.048(2) Uani 1 1 d . . . . .
N70 N 0.3624(3) 0.1609(8) 0.4330(4) 0.052(2) Uani 1 1 d . U . . .
N71 N 0.4328(3) 0.5172(8) 0.2020(3) 0.047(2) Uani 1 1 d . . . . .
N72 N 0.4617(3) 0.1458(7) 0.3386(3) 0.0428(18) Uani 1 1 d . . . . .
N73 N 0.4248(2) 0.2753(6) 0.3124(3) 0.0394(17) Uani 1 1 d . . . . .
N74 N 0.4760(2) 0.2262(7) 0.2785(3) 0.0384(16) Uani 1 1 d . . . . .
C101 C 0.8518(3) 1.0971(7) 1.0818(3) 0.042(2) Uani 1 1 d . . . . .
H101 H 0.8474 1.1589 1.0866 0.051 Uiso 1 1 calc R U . . .
C102 C 0.8278(3) 1.0544(7) 1.0467(3) 0.042(2) Uani 1 1 d . . . . .
H102 H 0.8075 1.0858 1.0275 0.050 Uiso 1 1 calc R U . . .
C103 C 0.8346(3) 0.9627(7) 1.0404(3) 0.041(2) Uani 1 1 d . . . . .
C104 C 0.8647(5) 0.9201(10) 1.0691(5) 0.076(5) Uani 1 1 d . . . . .
H104 H 0.8694 0.8578 1.0662 0.091 Uiso 1 1 calc R U . . .
C105 C 0.8875(5) 0.9696(11) 1.1019(5) 0.080(5) Uani 1 1 d . . . . .
H105 H 0.9093 0.9417 1.1203 0.095 Uiso 1 1 calc R U . . .
C106 C 0.6753(3) 0.9426(9) 0.8524(4) 0.051(3) Uani 1 1 d . . . . .
H106 H 0.6596 0.9099 0.8290 0.061 Uiso 1 1 calc R U . . .
C107 C 0.7038(4) 0.8966(9) 0.8819(4) 0.055(3) Uani 1 1 d . . . . .
H107 H 0.7062 0.8334 0.8796 0.067 Uiso 1 1 calc R U . . .
C108 C 0.7284(3) 0.9424(7) 0.9141(3) 0.0346(18) Uani 1 1 d . . . . .
C109 C 0.7223(3) 1.0349(8) 0.9172(4) 0.050(3) Uani 1 1 d . . . . .
H109 H 0.7387 1.0696 0.9393 0.060 Uiso 1 1 calc R U . . .
C110 C 0.6923(3) 1.0747(9) 0.8879(4) 0.052(3) Uani 1 1 d . . . . .
H110 H 0.6879 1.1371 0.8907 0.063 Uiso 1 1 calc R U . . .
C111 C 0.8411(4) 0.5520(8) 1.0022(6) 0.066(4) Uani 1 1 d . . . . .
H111 H 0.8624 0.5283 1.0231 0.080 Uiso 1 1 calc R U . . .
C112 C 0.8359(4) 0.6448(9) 0.9997(6) 0.062(4) Uani 1 1 d . . . . .
H112 H 0.8543 0.6833 1.0175 0.074 Uiso 1 1 calc R U . . .
C113 C 0.8040(3) 0.6800(7) 0.9715(4) 0.0374(19) Uani 1 1 d . . . . .
C114 C 0.7786(4) 0.6190(8) 0.9449(4) 0.048(2) Uani 1 1 d . . . . .
H114 H 0.7561 0.6398 0.9246 0.058 Uiso 1 1 calc R U . . .
C115 C 0.7869(4) 0.5279(8) 0.9489(4) 0.054(3) Uani 1 1 d . . . . .
H115 H 0.7698 0.4873 0.9308 0.065 Uiso 1 1 calc R U . . .
C116 C 0.8107(3) 0.9101(7) 1.0036(3) 0.0353(18) Uani 1 1 d . . . . .
C117 C 0.7613(3) 0.8997(7) 0.9450(3) 0.0352(18) Uani 1 1 d . . . . .
C118 C 0.7962(3) 0.7788(6) 0.9702(3) 0.0341(17) Uani 1 1 d . . . . .
C119 C 0.8984(4) 0.3772(11) 0.9388(4) 0.062(3) Uani 1 1 d . . . . .
H119 H 0.9080 0.4126 0.9642 0.075 Uiso 1 1 calc R U . . .
C120 C 0.9224(4) 0.3617(13) 0.9087(5) 0.073(4) Uani 1 1 d . . . . .
H120 H 0.9484 0.3844 0.9139 0.087 Uiso 1 1 calc R U . . .
C121 C 0.9079(3) 0.3133(7) 0.8716(3) 0.0350(17) Uani 1 1 d . . . . .
C122 C 0.8716(3) 0.2744(10) 0.8662(4) 0.053(3) Uani 1 1 d . . . . .
H122 H 0.8618 0.2379 0.8412 0.064 Uiso 1 1 calc R U . . .
C123 C 0.8492(4) 0.2895(12) 0.8982(4) 0.061(3) Uani 1 1 d . . . . .
H123 H 0.8245 0.2613 0.8953 0.073 Uiso 1 1 calc R U . . .
C124 C 1.0629(3) 0.4642(8) 0.7707(4) 0.045(2) Uani 1 1 d . . . . .
H124 H 1.0730 0.4717 0.7448 0.054 Uiso 1 1 calc R U . . .
C125 C 1.0311(3) 0.4081(9) 0.7692(3) 0.044(2) Uani 1 1 d . . . . .
H125 H 1.0199 0.3767 0.7430 0.053 Uiso 1 1 calc R U . . .
C126 C 1.0160(3) 0.3990(8) 0.8067(3) 0.039(2) Uani 1 1 d . . . . .
C127 C 1.0337(5) 0.4444(15) 0.8447(4) 0.076(5) Uani 1 1 d . . . . .
H127 H 1.0242 0.4391 0.8711 0.091 Uiso 1 1 calc R U . . .
C128 C 1.0655(5) 0.4973(15) 0.8429(5) 0.079(6) Uani 1 1 d . . . . .
H128 H 1.0778 0.5279 0.8689 0.095 Uiso 1 1 calc R U . . .
C129 C 0.9051(6) 0.0032(13) 0.7269(7) 0.083(6) Uani 1 1 d . . . . .
H129 H 0.8832 -0.0348 0.7259 0.100 Uiso 1 1 calc R U . . .
C130 C 0.9101(4) 0.0806(11) 0.7548(5) 0.065(4) Uani 1 1 d . . . . .
H130 H 0.8920 0.0939 0.7729 0.078 Uiso 1 1 calc R U . . .
C131 C 0.9421(3) 0.1357(8) 0.7545(3) 0.043(2) Uani 1 1 d . . . . .
C132 C 0.9679(3) 0.1133(8) 0.7299(3) 0.042(2) Uani 1 1 d . . . . .
H132 H 0.9903 0.1496 0.7308 0.050 Uiso 1 1 calc R U . . .
C133 C 0.9624(3) 0.0383(9) 0.7034(3) 0.046(2) Uani 1 1 d . . . . .
H133 H 0.9807 0.0244 0.6856 0.055 Uiso 1 1 calc R U . . .
C134 C 0.9325(2) 0.2974(7) 0.8378(3) 0.0362(19) Uani 1 1 d . . . . .
C135 C 0.9825(2) 0.3394(7) 0.8072(3) 0.0339(17) Uani 1 1 d . . . . .
C136 C 0.9473(3) 0.2175(7) 0.7826(3) 0.0347(18) Uani 1 1 d . . . . .
C137 C 0.8848(7) 0.0323(11) 0.6033(8) 0.121(11) Uani 1 1 d . . . . .
H137 H 0.9050 0.0625 0.6232 0.145 Uiso 1 1 calc R U . . .
C138 C 0.8629(6) 0.0810(11) 0.5698(6) 0.097(8) Uani 1 1 d . . . . .
H138 H 0.8682 0.1429 0.5665 0.116 Uiso 1 1 calc R U . . .
C139 C 0.8330(3) 0.0394(8) 0.5408(4) 0.045(2) Uani 1 1 d . . . . .
C140 C 0.8275(3) -0.0491(8) 0.5463(4) 0.046(2) Uani 1 1 d . . . . .
H140 H 0.8078 -0.0801 0.5261 0.055 Uiso 1 1 calc R U . . .
C141 C 0.8502(4) -0.0953(8) 0.5814(4) 0.049(3) Uani 1 1 d . . . . .
H141 H 0.8450 -0.1570 0.5853 0.059 Uiso 1 1 calc R U . . .
C142 C 0.7852(4) 0.4742(9) 0.4483(4) 0.051(3) Uani 1 1 d . . . . .
H142 H 0.7674 0.5143 0.4307 0.062 Uiso 1 1 calc R U . . .
C143 C 0.7781(4) 0.3818(9) 0.4448(4) 0.055(3) Uani 1 1 d . . . . .
H143 H 0.7564 0.3593 0.4238 0.066 Uiso 1 1 calc R U . . .
C144 C 0.8019(3) 0.3254(8) 0.4712(3) 0.040(2) Uani 1 1 d . . . . .
C145 C 0.8337(4) 0.3591(10) 0.5009(5) 0.065(4) Uani 1 1 d . . . . .
H145 H 0.8504 0.3201 0.5205 0.077 Uiso 1 1 calc R U . . .
C146 C 0.8406(4) 0.4503(11) 0.5018(5) 0.067(4) Uani 1 1 d . . . . .
H146 H 0.8632 0.4729 0.5213 0.080 Uiso 1 1 calc R U . . .
C147 C 0.6924(5) -0.0730(10) 0.3872(5) 0.066(4) Uani 1 1 d . . . . .
H147 H 0.6886 -0.1358 0.3896 0.079 Uiso 1 1 calc R U . . .
C148 C 0.7216(4) -0.0309(9) 0.4179(4) 0.060(3) Uani 1 1 d . . . . .
H148 H 0.7367 -0.0642 0.4416 0.072 Uiso 1 1 calc R U . . .
C149 C 0.7284(3) 0.0585(8) 0.4136(3) 0.041(2) Uani 1 1 d . . . . .
C150 C 0.7049(4) 0.1050(9) 0.3787(4) 0.054(3) Uani 1 1 d . . . . .
H150 H 0.7086 0.1675 0.3750 0.065 Uiso 1 1 calc R U . . .
C151 C 0.6764(5) 0.0594(11) 0.3498(6) 0.076(5) Uani 1 1 d . . . . .
H151 H 0.6609 0.0908 0.3257 0.091 Uiso 1 1 calc R U . . .
C152 C 0.8088(3) 0.0929(8) 0.5052(3) 0.040(2) Uani 1 1 d . . . . .
C153 C 0.7954(3) 0.2270(8) 0.4712(3) 0.040(2) Uani 1 1 d . . . . .
C154 C 0.7594(3) 0.1052(7) 0.4457(3) 0.0362(19) Uani 1 1 d . . . . .
C155 C 0.5674(4) 0.0065(14) 0.3432(4) 0.066(4) Uani 1 1 d . . . . .
H155 H 0.5807 -0.0213 0.3696 0.080 Uiso 1 1 calc R U . . .
C156 C 0.5357(4) 0.0590(12) 0.3446(4) 0.063(3) Uani 1 1 d . . . . .
H156 H 0.5273 0.0669 0.3716 0.075 Uiso 1 1 calc R U . . .
C157 C 0.5160(3) 0.1006(8) 0.3069(3) 0.039(2) Uani 1 1 d . . . . .
C158 C 0.5306(3) 0.0907(9) 0.2690(4) 0.048(2) Uani 1 1 d . . . . .
H158 H 0.5188 0.1208 0.2426 0.057 Uiso 1 1 calc R U . . .
C159 C 0.5630(3) 0.0355(10) 0.2704(4) 0.050(3) Uani 1 1 d . . . . .
H159 H 0.5731 0.0282 0.2445 0.061 Uiso 1 1 calc R U . . .
C160 C 0.3528(5) 0.2175(13) 0.4004(6) 0.080(3) Uani 1 1 d . U . . .
H160 H 0.3285 0.2477 0.3972 0.096 Uiso 1 1 calc R U . . .
C161 C 0.3754(5) 0.2360(13) 0.3706(6) 0.079(3) Uani 1 1 d . U . . .
H161 H 0.3680 0.2825 0.3497 0.095 Uiso 1 1 calc R U . . .
C162 C 0.4083(4) 0.1881(10) 0.3710(4) 0.056(3) Uani 1 1 d . U . . .
C163 C 0.4152(6) 0.1177(12) 0.4007(6) 0.084(4) Uani 1 1 d . U . . .
H163 H 0.4375 0.0803 0.4029 0.101 Uiso 1 1 calc R U . . .
C164 C 0.3883(5) 0.1036(12) 0.4272(6) 0.083(3) Uani 1 1 d . U . . .
H164 H 0.3892 0.0477 0.4420 0.099 Uiso 1 1 calc R U . . .
C165 C 0.4641(3) 0.4641(8) 0.2050(3) 0.042(2) Uani 1 1 d . . . . .
H165 H 0.4834 0.4806 0.1889 0.050 Uiso 1 1 calc R U . . .
C166 C 0.4700(3) 0.3878(8) 0.2297(3) 0.042(2) Uani 1 1 d . . . . .
H166 H 0.4920 0.3507 0.2296 0.051 Uiso 1 1 calc R U . . .
C167 C 0.4424(3) 0.3650(7) 0.2555(3) 0.0366(18) Uani 1 1 d . . . . .
C168 C 0.4099(4) 0.4194(11) 0.2517(4) 0.057(3) Uani 1 1 d . . . . .
H168 H 0.3899 0.4050 0.2672 0.068 Uiso 1 1 calc R U . . .
C169 C 0.4066(4) 0.4939(10) 0.2257(4) 0.057(3) Uani 1 1 d . . . . .
H169 H 0.3845 0.5314 0.2244 0.068 Uiso 1 1 calc R U . . .
C170 C 0.4823(3) 0.1589(8) 0.3077(3) 0.040(2) Uani 1 1 d . . . . .
C171 C 0.4329(3) 0.2025(8) 0.3388(3) 0.041(2) Uani 1 1 d . . . . .
C172 C 0.4475(3) 0.2834(8) 0.2832(3) 0.038(2) Uani 1 1 d . . . . .
C301 C 0.7748(11) 0.586(3) 0.8294(15) 0.109(11) Uani 0.520(9) 1 d D U P G 1
H30A H 0.7937 0.5446 0.8212 0.163 Uiso 0.520(9) 1 calc R U P G 1
H30B H 0.7677 0.6321 0.8064 0.163 Uiso 0.520(9) 1 calc R U P G 1
H30C H 0.7865 0.6156 0.8574 0.163 Uiso 0.520(9) 1 calc R U P G 1
C302 C 0.7366(9) 0.533(3) 0.8347(11) 0.100(7) Uani 0.520(9) 1 d D U P G 1
C303 C 0.7087(9) 0.559(4) 0.8439(11) 0.109(10) Uani 0.520(9) 1 d D U P G 1
H30D H 0.6895 0.5179 0.8493 0.130 Uiso 0.520(9) 1 calc R U P G 1
H30E H 0.7047 0.6217 0.8462 0.130 Uiso 0.520(9) 1 calc R U P G 1
C304 C 0.7429(9) 0.428(3) 0.8310(13) 0.118(8) Uani 0.520(9) 1 d D U P G 1
H304 H 0.7688 0.4110 0.8497 0.141 Uiso 0.520(9) 1 calc R U P G 1
C305 C 0.7117(13) 0.372(4) 0.8445(18) 0.135(11) Uani 0.520(9) 1 d D U P G 1
H30F H 0.6852 0.3929 0.8301 0.162 Uiso 0.520(9) 1 calc R U P G 1
H30G H 0.7142 0.3720 0.8768 0.162 Uiso 0.520(9) 1 calc R U P G 1
C306 C 0.7209(14) 0.282(4) 0.8275(17) 0.142(10) Uani 0.520(9) 1 d D U P G 1
H30H H 0.6978 0.2415 0.8227 0.171 Uiso 0.520(9) 1 calc R U P G 1
H30I H 0.7428 0.2522 0.8479 0.171 Uiso 0.520(9) 1 calc R U P G 1
C307 C 0.7329(12) 0.309(4) 0.7812(16) 0.143(9) Uani 0.520(9) 1 d D U P G 1
C308 C 0.7675(16) 0.232(5) 0.773(2) 0.170(15) Uani 0.520(9) 1 d D U P G 1
H30J H 0.7570 0.1711 0.7738 0.254 Uiso 0.520(9) 1 calc R U P G 1
H30K H 0.7740 0.2426 0.7442 0.254 Uiso 0.520(9) 1 calc R U P G 1
H30L H 0.7910 0.2385 0.7962 0.254 Uiso 0.520(9) 1 calc R U P G 1
C309 C 0.6986(12) 0.333(4) 0.7458(16) 0.147(9) Uani 0.520(9) 1 d D U P G 1
H309 H 0.6735 0.3169 0.7546 0.176 Uiso 0.520(9) 1 calc R U P G 1
C310 C 0.7027(18) 0.283(4) 0.7045(18) 0.161(12) Uani 0.520(9) 1 d D U P G 1
H31A H 0.6775 0.2609 0.6870 0.194 Uiso 0.520(9) 1 calc R U P G 1
H31B H 0.7220 0.2334 0.7103 0.194 Uiso 0.520(9) 1 calc R U P G 1
C311 C 0.7202(17) 0.377(4) 0.6816(18) 0.152(12) Uani 0.520(9) 1 d D U P G 1
H31C H 0.7490 0.3799 0.6879 0.183 Uiso 0.520(9) 1 calc R U P G 1
H31D H 0.7098 0.3820 0.6494 0.183 Uiso 0.520(9) 1 calc R U P G 1
C312 C 0.7043(14) 0.441(4) 0.7048(15) 0.148(10) Uani 0.520(9) 1 d D U P G 1
H312 H 0.6778 0.4590 0.6885 0.178 Uiso 0.520(9) 1 calc R U P G 1
C313 C 0.7353(18) 0.517(5) 0.703(2) 0.160(17) Uani 0.520(9) 1 d D U P G 1
H31E H 0.7366 0.5288 0.6721 0.240 Uiso 0.520(9) 1 calc R U P G 1
H31F H 0.7274 0.5723 0.7160 0.240 Uiso 0.520(9) 1 calc R U P G 1
H31G H 0.7610 0.4983 0.7193 0.240 Uiso 0.520(9) 1 calc R U P G 1
C314 C 0.7051(10) 0.431(3) 0.7481(14) 0.134(9) Uani 0.520(9) 1 d D U P G 1
H314 H 0.6856 0.4671 0.7601 0.161 Uiso 0.520(9) 1 calc R U P G 1
C315 C 0.7430(9) 0.406(4) 0.7811(13) 0.129(8) Uani 0.520(9) 1 d D U P G 1
H315 H 0.7678 0.4197 0.7714 0.155 Uiso 0.520(9) 1 calc R U P G 1
C401 C 0.7401(14) 0.112(4) 0.6649(14) 0.141(14) Uani 0.480(9) 1 d D U P G 2
H40A H 0.7177 0.0923 0.6768 0.211 Uiso 0.480(9) 1 calc R U P G 2
H40B H 0.7539 0.1600 0.6836 0.211 Uiso 0.480(9) 1 calc R U P G 2
H40C H 0.7308 0.1351 0.6349 0.211 Uiso 0.480(9) 1 calc R U P G 2
C402 C 0.7689(10) 0.030(3) 0.6638(10) 0.123(10) Uani 0.480(9) 1 d D U P G 2
C403 C 0.7975(10) 0.029(4) 0.6520(11) 0.128(12) Uani 0.480(9) 1 d D U P G 2
H40D H 0.8069 0.0822 0.6411 0.154 Uiso 0.480(9) 1 calc R U P G 2
H40E H 0.8120 -0.0252 0.6532 0.154 Uiso 0.480(9) 1 calc R U P G 2
C404 C 0.7542(10) -0.058(4) 0.6847(12) 0.130(10) Uani 0.480(9) 1 d D U P G 2
H404 H 0.7263 -0.0713 0.6710 0.156 Uiso 0.480(9) 1 calc R U P G 2
C405 C 0.7794(13) -0.138(4) 0.6812(14) 0.142(11) Uani 0.480(9) 1 d D U P G 2
H40F H 0.8075 -0.1241 0.6917 0.170 Uiso 0.480(9) 1 calc R U P G 2
H40G H 0.7750 -0.1614 0.6507 0.170 Uiso 0.480(9) 1 calc R U P G 2
C406 C 0.7645(16) -0.201(4) 0.7118(15) 0.153(11) Uani 0.480(9) 1 d D U P G 2
H40H H 0.7829 -0.2511 0.7215 0.183 Uiso 0.480(9) 1 calc R U P G 2
H40I H 0.7385 -0.2258 0.6983 0.183 Uiso 0.480(9) 1 calc R U P G 2
C407 C 0.7623(13) -0.133(5) 0.7519(14) 0.145(10) Uani 0.480(9) 1 d D U P G 2
C408 C 0.7277(17) -0.176(5) 0.7781(19) 0.158(16) Uani 0.480(9) 1 d D U P G 2
H40J H 0.7343 -0.2381 0.7867 0.236 Uiso 0.480(9) 1 calc R U P G 2
H40K H 0.7270 -0.1402 0.8045 0.236 Uiso 0.480(9) 1 calc R U P G 2
H40L H 0.7020 -0.1738 0.7582 0.236 Uiso 0.480(9) 1 calc R U P G 2
C409 C 0.8008(14) -0.103(5) 0.7796(15) 0.156(11) Uani 0.480(9) 1 d D U P G 2
H409 H 0.8230 -0.1402 0.7737 0.188 Uiso 0.480(9) 1 calc R U P G 2
C410 C 0.7964(18) -0.111(4) 0.8278(14) 0.161(13) Uani 0.480(9) 1 d D U P G 2
H41A H 0.8206 -0.1318 0.8479 0.194 Uiso 0.480(9) 1 calc R U P G 2
H41B H 0.7740 -0.1487 0.8313 0.194 Uiso 0.480(9) 1 calc R U P G 2
C411 C 0.7878(18) 0.003(5) 0.8329(15) 0.159(13) Uani 0.480(9) 1 d D U P G 2
H41C H 0.7596 0.0177 0.8268 0.191 Uiso 0.480(9) 1 calc R U P G 2
H41D H 0.8007 0.0271 0.8621 0.191 Uiso 0.480(9) 1 calc R U P G 2
C412 C 0.8058(13) 0.032(4) 0.7997(12) 0.146(11) Uani 0.480(9) 1 d D U P G 2
H412 H 0.8343 0.0424 0.8116 0.175 Uiso 0.480(9) 1 calc R U P G 2
C413 C 0.7842(14) 0.125(4) 0.7897(16) 0.148(13) Uani 0.480(9) 1 d D U P G 2
H41E H 0.7874 0.1595 0.8169 0.222 Uiso 0.480(9) 1 calc R U P G 2
H41F H 0.7954 0.1577 0.7680 0.222 Uiso 0.480(9) 1 calc R U P G 2
H41G H 0.7564 0.1139 0.7779 0.222 Uiso 0.480(9) 1 calc R U P G 2
C414 C 0.8004(11) -0.013(4) 0.7611(11) 0.138(10) Uani 0.480(9) 1 d D U P G 2
H414 H 0.8201 -0.0008 0.7427 0.166 Uiso 0.480(9) 1 calc R U P G 2
C415 C 0.7593(10) -0.039(4) 0.7355(11) 0.130(9) Uani 0.480(9) 1 d D U P G 2
H415 H 0.7375 -0.0038 0.7436 0.156 Uiso 0.480(9) 1 calc R U P G 2

loop_
_atom_site_aniso_label
_atom_site_aniso_U_11
_atom_site_aniso_U_22
_atom_site_aniso_U_33
_atom_site_aniso_U_23
_atom_site_aniso_U_13
_atom_site_aniso_U_12
Zn1A 0.0469(12) 0.0353(7) 0.0305(9) 0.0037(7) -0.0071(6) -0.0090(9)
I21A 0.0648(9) 0.0386(5) 0.0565(4) 0.0003(4) -0.0035(5) 0.0029(5)
I22A 0.0642(6) 0.0692(7) 0.0381(5) 0.0001(4) 0.0053(4) -0.0294(6)
Zn1B 0.0469(12) 0.0353(7) 0.0305(9) 0.0037(7) -0.0071(6) -0.0090(9)
I21B 0.0648(9) 0.0386(5) 0.0565(4) 0.0003(4) -0.0035(5) 0.0029(5)
I22B 0.0642(6) 0.0692(7) 0.0381(5) 0.0001(4) 0.0053(4) -0.0294(6)
Zn2 0.0601(8) 0.0286(7) 0.0509(7) -0.0028(6) 0.0229(6) 0.0017(6)
I23A 0.0723(11) 0.0457(6) 0.0433(6) 0.0059(5) -0.0001(6) -0.0032(7)
I24A 0.0548(7) 0.0356(5) 0.0570(9) -0.0080(5) 0.0210(7) -0.0085(5)
I23B 0.0723(11) 0.0457(6) 0.0433(6) 0.0059(5) -0.0001(6) -0.0032(7)
I24B 0.0548(7) 0.0356(5) 0.0570(9) -0.0080(5) 0.0210(7) -0.0085(5)
Zn3 0.0366(6) 0.0451(8) 0.0546(8) 0.0151(7) -0.0091(5) -0.0061(6)
I25A 0.0721(6) 0.0444(5) 0.0900(8) 0.0056(5) -0.0128(5) 0.0136(4)
I26A 0.0529(6) 0.0981(10) 0.0575(5) 0.0326(6) 0.0040(4) -0.0042(6)
I25B 0.0721(6) 0.0444(5) 0.0900(8) 0.0056(5) -0.0128(5) 0.0136(4)
I26B 0.0529(6) 0.0981(10) 0.0575(5) 0.0326(6) 0.0040(4) -0.0042(6)
Zn4A 0.0491(12) 0.0343(8) 0.0331(9) -0.0056(7) -0.0068(7) 0.0082(9)
I27A 0.0717(8) 0.0676(7) 0.0369(5) -0.0033(5) 0.0068(4) 0.0299(6)
I28A 0.0743(10) 0.0378(5) 0.0603(5) -0.0010(4) 0.0017(5) -0.0014(6)
Zn4B 0.0491(12) 0.0343(8) 0.0331(9) -0.0056(7) -0.0068(7) 0.0082(9)
I27B 0.0717(8) 0.0676(7) 0.0369(5) -0.0033(5) 0.0068(4) 0.0299(6)
I28B 0.0743(10) 0.0378(5) 0.0603(5) -0.0010(4) 0.0017(5) -0.0014(6)
Zn5 0.0582(8) 0.0338(7) 0.0474(7) 0.0050(6) 0.0184(6) -0.0013(6)
I29A 0.0890(11) 0.0492(6) 0.0486(5) -0.0049(4) -0.0004(5) -0.0044(6)
I30A 0.0629(6) 0.0421(5) 0.0689(9) 0.0120(5) 0.0272(6) 0.0119(4)
I29B 0.0890(11) 0.0492(6) 0.0486(5) -0.0049(4) -0.0004(5) -0.0044(6)
I30B 0.0629(6) 0.0421(5) 0.0689(9) 0.0120(5) 0.0272(6) 0.0119(4)
Zn6 0.0449(8) 0.0538(11) 0.0793(11) -0.0326(9) -0.0216(7) 0.0122(7)
I31A 0.1128(17) 0.0412(9) 0.134(3) 0.0152(12) -0.0861(16) -0.0084(10)
I32A 0.0375(15) 0.176(4) 0.0882(19) -0.084(2) -0.0059(11) 0.0147(13)
I31B 0.1128(17) 0.0412(9) 0.134(3) 0.0152(12) -0.0861(16) -0.0084(10)
I32B 0.0375(15) 0.176(4) 0.0882(19) -0.084(2) -0.0059(11) 0.0147(13)
N51 0.053(5) 0.028(4) 0.045(4) 0.003(3) -0.012(4) -0.011(4)
N52 0.037(4) 0.042(5) 0.038(4) 0.003(3) -0.007(3) -0.014(3)
N53 0.052(5) 0.023(4) 0.046(4) -0.009(3) 0.012(4) -0.001(3)
N54 0.029(3) 0.028(4) 0.035(3) 0.003(3) -0.003(3) -0.004(3)
N55 0.037(4) 0.026(4) 0.036(4) -0.001(3) 0.003(3) -0.006(3)
N56 0.035(4) 0.028(4) 0.043(4) -0.001(3) -0.008(3) -0.002(3)
N57 0.046(4) 0.042(4) 0.045(4) -0.006(4) 0.013(3) 0.004(4)
N58 0.038(4) 0.048(5) 0.042(4) 0.008(4) -0.007(3) -0.006(4)
N59 0.050(5) 0.042(5) 0.043(4) -0.011(4) -0.006(4) 0.000(4)
N60 0.034(3) 0.041(5) 0.039(4) -0.010(3) 0.001(3) -0.003(3)
N61 0.039(4) 0.040(4) 0.030(3) -0.006(3) 0.001(3) -0.001(3)
N62 0.029(3) 0.046(5) 0.036(4) -0.002(3) 0.000(3) 0.005(3)
N63 0.070(6) 0.034(5) 0.047(5) 0.000(4) -0.022(4) -0.001(4)
N64 0.047(5) 0.039(5) 0.056(5) 0.009(4) 0.006(4) 0.001(4)
N65 0.042(4) 0.037(5) 0.069(6) -0.023(4) -0.019(4) 0.005(4)
N66 0.042(4) 0.037(5) 0.040(4) 0.003(3) -0.003(3) -0.001(3)
N67 0.036(4) 0.043(5) 0.036(4) 0.001(3) -0.003(3) 0.002(3)
N68 0.048(4) 0.032(4) 0.040(4) 0.000(3) -0.005(3) 0.004(3)
N69 0.042(4) 0.044(5) 0.053(5) -0.002(4) -0.001(4) 0.007(4)
N70 0.059(4) 0.044(4) 0.057(4) 0.015(4) 0.024(4) 0.010(4)
N71 0.048(5) 0.050(5) 0.038(4) 0.012(4) 0.000(3) -0.001(4)
N72 0.044(4) 0.042(5) 0.042(4) 0.010(4) 0.007(3) 0.004(4)
N73 0.042(4) 0.037(4) 0.036(4) 0.006(3) -0.002(3) 0.002(3)
N74 0.039(4) 0.037(4) 0.036(4) 0.002(3) 0.001(3) 0.002(3)
C101 0.053(5) 0.029(5) 0.038(4) -0.003(4) -0.007(4) -0.001(4)
C102 0.052(5) 0.027(5) 0.039(4) 0.000(4) -0.011(4) 0.002(4)
C103 0.053(5) 0.026(5) 0.037(4) -0.005(4) -0.006(4) -0.002(4)
C104 0.092(10) 0.033(6) 0.076(9) -0.012(6) -0.041(8) 0.013(7)
C105 0.084(9) 0.049(8) 0.076(8) -0.009(7) -0.053(8) 0.013(7)
C106 0.052(5) 0.039(6) 0.048(5) -0.005(4) -0.023(4) -0.006(5)
C107 0.053(6) 0.040(6) 0.059(6) 0.000(5) -0.022(5) 0.002(5)
C108 0.034(4) 0.031(5) 0.036(4) 0.001(3) 0.001(3) -0.006(3)
C109 0.051(6) 0.031(5) 0.056(6) -0.007(4) -0.018(5) -0.004(4)
C110 0.047(5) 0.037(6) 0.060(6) -0.009(5) -0.019(5) 0.000(5)
C111 0.053(6) 0.024(5) 0.106(11) -0.008(6) -0.020(7) 0.007(5)
C112 0.050(6) 0.028(6) 0.094(10) -0.003(6) -0.017(6) 0.001(4)
C113 0.032(4) 0.027(5) 0.050(5) -0.007(4) 0.003(4) -0.002(3)
C114 0.053(6) 0.037(6) 0.047(5) -0.010(4) -0.011(4) -0.003(5)
C115 0.071(7) 0.029(5) 0.054(6) -0.007(4) -0.007(5) -0.004(5)
C116 0.037(4) 0.028(4) 0.037(4) 0.001(3) -0.003(3) -0.004(3)
C117 0.035(4) 0.030(5) 0.036(4) 0.002(3) -0.002(3) -0.003(3)
C118 0.035(4) 0.024(4) 0.041(4) 0.000(3) 0.003(3) -0.003(3)
C119 0.057(6) 0.081(9) 0.052(6) -0.030(6) 0.016(5) -0.020(6)
C120 0.059(6) 0.100(12) 0.062(7) -0.035(8) 0.020(5) -0.024(7)
C121 0.037(4) 0.031(4) 0.034(4) 0.002(3) 0.003(3) 0.009(3)
C122 0.050(5) 0.067(7) 0.044(5) -0.007(5) 0.010(4) -0.006(5)
C123 0.059(6) 0.077(9) 0.049(5) -0.015(5) 0.018(5) -0.019(6)
C124 0.047(5) 0.044(6) 0.044(5) -0.002(4) 0.009(4) -0.004(5)
C125 0.047(5) 0.050(6) 0.032(4) -0.003(4) 0.002(4) -0.002(5)
C126 0.035(4) 0.042(6) 0.035(4) -0.004(4) -0.005(3) 0.000(4)
C127 0.076(8) 0.114(14) 0.037(5) -0.028(7) 0.011(5) -0.055(10)
C128 0.075(9) 0.112(15) 0.046(6) -0.020(8) 0.006(6) -0.057(10)
C129 0.083(10) 0.070(10) 0.103(12) -0.053(10) 0.036(9) -0.033(9)
C130 0.068(7) 0.056(8) 0.077(8) -0.034(7) 0.030(6) -0.027(7)
C131 0.044(5) 0.045(6) 0.033(4) -0.003(4) -0.005(3) -0.001(4)
C132 0.042(5) 0.041(5) 0.037(4) -0.010(4) -0.005(4) -0.001(4)
C133 0.046(5) 0.049(6) 0.036(4) -0.008(4) -0.004(4) 0.003(5)
C134 0.028(4) 0.043(5) 0.034(4) -0.009(4) -0.002(3) 0.001(4)
C135 0.030(4) 0.032(4) 0.036(4) -0.005(3) -0.005(3) 0.001(3)
C136 0.038(4) 0.031(5) 0.031(4) -0.002(3) -0.001(3) 0.001(3)
C137 0.143(17) 0.027(6) 0.138(16) 0.014(8) -0.096(15) -0.017(8)
C138 0.120(14) 0.037(7) 0.094(11) 0.009(7) -0.068(11) -0.018(8)
C139 0.045(5) 0.035(5) 0.045(5) -0.007(4) -0.016(4) 0.006(4)
C140 0.047(5) 0.040(6) 0.044(5) -0.007(4) -0.008(4) -0.001(4)
C141 0.060(6) 0.034(5) 0.044(5) -0.007(4) -0.013(5) -0.004(5)
C142 0.049(6) 0.043(6) 0.058(6) 0.008(5) -0.001(5) 0.003(5)
C143 0.061(7) 0.040(6) 0.054(6) 0.000(5) -0.010(5) 0.002(5)
C144 0.040(4) 0.040(5) 0.037(4) 0.000(4) 0.002(4) 0.000(4)
C145 0.062(7) 0.040(6) 0.072(8) 0.017(6) -0.030(6) -0.007(5)
C146 0.064(7) 0.050(8) 0.071(8) 0.012(6) -0.021(6) -0.014(6)
C147 0.075(8) 0.038(6) 0.064(7) -0.007(5) -0.031(6) 0.000(6)
C148 0.063(7) 0.039(6) 0.059(6) -0.011(5) -0.029(6) 0.004(5)
C149 0.036(4) 0.041(6) 0.040(4) -0.009(4) -0.006(4) 0.004(4)
C150 0.067(7) 0.036(6) 0.047(5) -0.006(4) -0.016(5) 0.006(5)
C151 0.066(8) 0.046(7) 0.092(10) -0.014(7) -0.040(7) 0.014(6)
C152 0.039(4) 0.036(5) 0.042(5) -0.002(4) -0.002(4) 0.005(4)
C153 0.037(4) 0.043(5) 0.036(4) 0.000(4) -0.001(3) 0.005(4)
C154 0.034(4) 0.037(5) 0.036(4) -0.005(4) 0.005(3) 0.009(4)
C155 0.063(7) 0.086(11) 0.044(6) 0.007(6) -0.001(5) 0.021(7)
C156 0.066(7) 0.076(9) 0.045(5) 0.004(6) 0.010(5) 0.020(7)
C157 0.037(4) 0.039(5) 0.039(4) -0.002(4) 0.004(3) 0.002(4)
C158 0.043(5) 0.048(6) 0.049(5) 0.011(5) 0.004(4) 0.011(5)
C159 0.039(5) 0.059(7) 0.050(6) -0.004(5) 0.002(4) 0.008(5)
C160 0.080(6) 0.076(7) 0.094(7) 0.046(6) 0.042(5) 0.031(6)
C161 0.079(6) 0.078(7) 0.090(7) 0.046(6) 0.041(5) 0.034(6)
C162 0.061(5) 0.055(6) 0.057(5) 0.023(5) 0.020(4) 0.020(5)
C163 0.099(7) 0.073(6) 0.096(7) 0.047(6) 0.055(6) 0.045(6)
C164 0.103(7) 0.069(6) 0.092(7) 0.044(5) 0.055(6) 0.041(5)
C165 0.046(5) 0.043(5) 0.034(4) 0.008(4) 0.000(4) -0.009(4)
C166 0.033(4) 0.050(6) 0.040(4) 0.000(4) -0.001(3) -0.002(4)
C167 0.041(4) 0.034(5) 0.031(4) 0.003(4) 0.000(3) -0.004(4)
C168 0.054(6) 0.062(8) 0.058(6) 0.020(6) 0.017(5) 0.017(6)
C169 0.053(6) 0.054(7) 0.064(7) 0.020(6) 0.015(5) 0.021(5)
C170 0.037(4) 0.049(6) 0.032(4) 0.005(4) 0.002(3) 0.002(4)
C171 0.045(5) 0.040(5) 0.035(4) 0.001(4) 0.002(4) -0.002(4)
C172 0.034(4) 0.042(6) 0.034(4) 0.005(4) -0.004(3) 0.001(4)
C301 0.085(15) 0.14(2) 0.11(2) -0.051(19) 0.040(16) -0.024(16)
C302 0.072(11) 0.158(18) 0.066(13) -0.024(12) 0.010(10) -0.018(11)
C303 0.073(12) 0.18(3) 0.074(17) -0.024(18) 0.011(11) -0.010(14)
C304 0.057(11) 0.159(17) 0.140(15) -0.039(12) 0.027(10) -0.022(11)
C305 0.082(16) 0.17(2) 0.17(2) -0.038(15) 0.052(17) -0.026(14)
C306 0.092(19) 0.169(19) 0.172(19) -0.047(14) 0.042(15) -0.027(14)
C307 0.082(13) 0.188(19) 0.162(17) -0.053(13) 0.033(11) -0.035(12)
C308 0.10(2) 0.22(3) 0.18(3) -0.06(2) 0.03(2) -0.01(2)
C309 0.085(13) 0.19(2) 0.160(16) -0.051(14) 0.023(12) -0.037(12)
C310 0.12(2) 0.20(2) 0.162(19) -0.052(16) 0.034(15) -0.034(17)
C311 0.11(2) 0.20(2) 0.15(2) -0.058(17) 0.037(18) -0.034(18)
C312 0.12(2) 0.19(2) 0.144(16) -0.051(14) 0.041(13) -0.029(16)
C313 0.14(3) 0.21(3) 0.14(3) -0.05(2) 0.04(3) -0.05(3)
C314 0.067(12) 0.19(2) 0.143(15) -0.048(13) 0.029(11) -0.038(12)
C315 0.059(11) 0.189(19) 0.144(15) -0.055(13) 0.034(10) -0.035(11)
C401 0.10(2) 0.25(3) 0.071(19) -0.016(19) 0.021(18) 0.06(2)
C402 0.078(13) 0.24(3) 0.048(11) -0.034(13) -0.003(9) 0.041(14)
C403 0.075(13) 0.24(4) 0.058(14) -0.02(2) -0.001(10) 0.046(17)
C404 0.072(13) 0.24(3) 0.077(12) -0.022(11) 0.009(9) 0.055(13)
C405 0.090(18) 0.25(3) 0.088(15) -0.015(14) 0.014(13) 0.069(16)
C406 0.11(2) 0.25(3) 0.093(15) -0.016(14) 0.016(14) 0.061(15)
C407 0.093(14) 0.25(3) 0.092(13) -0.020(12) 0.020(10) 0.049(14)
C408 0.12(2) 0.24(4) 0.12(3) -0.02(2) 0.04(2) 0.05(2)
C409 0.103(15) 0.27(3) 0.095(13) -0.013(13) 0.012(11) 0.041(14)
C410 0.11(2) 0.27(3) 0.094(14) -0.014(14) 0.018(13) 0.029(19)
C411 0.12(2) 0.27(3) 0.079(14) -0.018(15) 0.015(15) 0.028(19)
C412 0.092(17) 0.27(3) 0.068(12) -0.019(13) -0.002(11) 0.032(16)
C413 0.08(2) 0.26(3) 0.09(2) -0.022(17) 0.001(17) 0.023(19)
C414 0.073(13) 0.27(3) 0.071(11) -0.020(13) 0.004(9) 0.036(14)
C415 0.069(12) 0.25(3) 0.071(11) -0.021(11) 0.009(9) 0.044(13)

loop_
_atom_type_symbol
_atom_type_description
_atom_type_scat_dispersion_real
_atom_type_scat_dispersion_imag
_atom_type_scat_source
C C 0.0181 0.0091 'International Tables Vol C Tables 4.2.6.8 and 6.1.1.4'
H H 0.0000 0.0000 'International Tables Vol C Tables 4.2.6.8 and 6.1.1.4'
N N 0.0311 0.0180 'International Tables Vol C Tables 4.2.6.8 and 6.1.1.4'
Zn Zn -1.5491 0.6778 'International Tables Vol C Tables 4.2.6.8 and 6.1.1.4'
I I -0.3257 6.8362 'International Tables Vol C Tables 4.2.6.8 and 6.1.1.4'

loop_
_geom_angle_atom_site_label_1
_geom_angle_atom_site_label_2
_geom_angle_atom_site_label_3
_geom_angle
_geom_angle_site_symmetry_1
_geom_angle_site_symmetry_3
N71 Zn1A N51 97.4(4) 3_556 .
N71 Zn1A I22A 108.8(3) 3_556 .
N51 Zn1A I22A 104.6(3) . .
N71 Zn1A I21A 104.5(3) 3_556 .
N51 Zn1A I21A 108.7(3) . .
I22A Zn1A I21A 128.54(10) . .
N71 Zn1B N51 99.0(10) 3_556 .
N71 Zn1B I21B 114.7(8) 3_556 .
N51 Zn1B I21B 113.5(8) . .
N71 Zn1B I22B 99.4(8) 3_556 .
N51 Zn1B I22B 96.2(7) . .
I21B Zn1B I22B 128.9(9) . .
N57 Zn2 N53 101.5(4) . .
N57 Zn2 I23B 110.8(4) . .
N53 Zn2 I23B 108.7(3) . .
N57 Zn2 I24A 106.7(3) . .
N53 Zn2 I24A 111.1(3) . .
N57 Zn2 I23A 106.2(3) . .
N53 Zn2 I23A 105.6(3) . .
I24A Zn2 I23A 123.48(8) . .
N57 Zn2 I24B 103.0(3) . .
N53 Zn2 I24B 102.8(3) . .
I23B Zn2 I24B 127.1(2) . .
N58 Zn3 N52 100.6(4) . 3_545
N58 Zn3 I25B 122.3(9) . .
N52 Zn3 I25B 111.6(7) 3_545 .
N58 Zn3 I26A 107.9(3) . .
N52 Zn3 I26A 107.7(3) 3_545 .
N58 Zn3 I25A 105.5(3) . .
N52 Zn3 I25A 106.0(3) 3_545 .
I26A Zn3 I25A 126.16(8) . .
N58 Zn3 I26B 105.6(10) . .
N52 Zn3 I26B 99.5(8) 3_545 .
I25B Zn3 I26B 114.1(13) . .
N63 Zn4A N59 96.6(4) . .
N63 Zn4A I28A 110.4(4) . .
N59 Zn4A I28A 104.4(3) . .
N63 Zn4A I27A 104.3(4) . .
N59 Zn4A I27A 109.4(3) . .
I28A Zn4A I27A 127.58(10) . .
N59 Zn4B N63 97.7(7) . .
N59 Zn4B I28B 116.1(6) . .
N63 Zn4B I28B 119.6(7) . .
N59 Zn4B I27B 97.6(6) . .
N63 Zn4B I27B 92.6(6) . .
I28B Zn4B I27B 127.1(6) . .
N70 Zn5 N64 102.7(5) 3 .
N70 Zn5 I29B 115.1(6) 3 .
N64 Zn5 I29B 111.3(5) . .
N70 Zn5 I30A 105.0(3) 3 .
N64 Zn5 I30A 110.4(3) . .
N70 Zn5 I29A 107.2(3) 3 .
N64 Zn5 I29A 105.6(3) . .
I30A Zn5 I29A 123.85(7) . .
N70 Zn5 I30B 99.6(4) 3 .
N64 Zn5 I30B 102.5(5) . .
I29B Zn5 I30B 123.1(5) . .
N69 Zn6 N65 101.8(4) . .
N69 Zn6 I32B 114.4(4) . .
N65 Zn6 I32B 105.8(4) . .
N69 Zn6 I31A 105.2(3) . .
N65 Zn6 I31A 108.8(4) . .
N69 Zn6 I32A 104.1(3) . .
N65 Zn6 I32A 108.3(4) . .
I31A Zn6 I32A 125.88(19) . .
N69 Zn6 I31B 108.0(4) . .
N65 Zn6 I31B 101.8(4) . .
I32B Zn6 I31B 122.2(4) . .
C101 N51 C105 119.2(10) . .
C101 N51 Zn1B 119.7(10) . .
C105 N51 Zn1B 121.1(10) . .
C101 N51 Zn1A 124.0(8) . .
C105 N51 Zn1A 116.1(8) . .
C106 N52 C110 117.5(10) . .
C106 N52 Zn3 120.7(7) . 3_455
C110 N52 Zn3 121.6(8) . 3_455
C115 N53 C111 118.7(10) . .
C115 N53 Zn2 124.0(8) . .
C111 N53 Zn2 117.3(8) . .
C116 N54 C117 115.4(9) . .
C118 N55 C117 113.1(8) . .
C118 N56 C116 112.9(8) . .
C119 N57 C123 119.9(10) . .
C119 N57 Zn2 118.9(8) . .
C123 N57 Zn2 120.6(8) . .
C128 N58 C124 117.7(10) . .
C128 N58 Zn3 119.7(8) . .
C124 N58 Zn3 122.7(8) . .
C129 N59 C133 120.4(11) . .
C129 N59 Zn4B 104.5(10) . .
C133 N59 Zn4B 134.7(9) . .
C129 N59 Zn4A 119.2(9) . .
C133 N59 Zn4A 120.0(8) . .
C135 N60 C134 112.8(8) . .
C136 N61 C135 114.3(8) . .
C134 N62 C136 114.3(9) . .
C137 N63 C141 116.1(11) . .
C137 N63 Zn4B 124.2(10) . .
C141 N63 Zn4B 119.2(10) . .
C137 N63 Zn4A 119.0(10) . .
C141 N63 Zn4A 124.4(9) . .
C146 N64 C142 117.8(12) . .
C146 N64 Zn5 118.6(9) . .
C142 N64 Zn5 123.6(9) . .
C147 N65 C151 119.2(11) . .
C147 N65 Zn6 121.5(9) . .
C151 N65 Zn6 119.2(9) . .
C152 N66 C153 116.7(10) . .
C154 N67 C153 115.3(9) . .
C152 N68 C154 112.9(10) . .
C155 N69 C159 119.0(11) . .
C155 N69 Zn6 118.3(9) . .
C159 N69 Zn6 122.7(9) . .
C164 N70 C160 113.2(12) . .
C164 N70 Zn5 121.5(9) . 3_445
C160 N70 Zn5 123.7(9) . 3_445
C169 N71 C165 117.0(10) . .
C169 N71 Zn1B 108.1(10) . 3_444
C165 N71 Zn1B 134.6(9) . 3_444
C169 N71 Zn1A 120.7(8) . 3_444
C165 N71 Zn1A 121.9(7) . 3_444
C171 N72 C170 116.1(10) . .
C172 N73 C171 113.8(9) . .
C170 N74 C172 114.9(9) . .
N51 C101 C102 123.2(10) . .
N51 C101 H101 118.4 . .
C102 C101 H101 118.4 . .
C101 C102 C103 117.5(10) . .
C101 C102 H102 121.3 . .
C103 C102 H102 121.3 . .
C104 C103 C102 119.1(10) . .
C104 C103 C116 118.8(10) . .
C102 C103 C116 122.1(10) . .
C105 C104 C103 118.5(13) . .
C105 C104 H104 120.7 . .
C103 C104 H104 120.7 . .
N51 C105 C104 122.4(12) . .
N51 C105 H105 118.8 . .
C104 C105 H105 118.8 . .
N52 C106 C107 123.3(10) . .
N52 C106 H106 118.3 . .
C107 C106 H106 118.3 . .
C108 C107 C106 119.7(12) . .
C108 C107 H107 120.1 . .
C106 C107 H107 120.1 . .
C107 C108 C109 117.5(10) . .
C107 C108 C117 123.3(10) . .
C109 C108 C117 119.2(9) . .
C110 C109 C108 119.1(10) . .
C110 C109 H109 120.5 . .
C108 C109 H109 120.5 . .
N52 C110 C109 122.8(12) . .
N52 C110 H110 118.6 . .
C109 C110 H110 118.6 . .
N53 C111 C112 122.3(12) . .
N53 C111 H111 118.8 . .
C112 C111 H111 118.8 . .
C113 C112 C111 119.6(12) . .
C113 C112 H112 120.2 . .
C111 C112 H112 120.2 . .
C112 C113 C114 117.2(10) . .
C112 C113 C118 120.9(10) . .
C114 C113 C118 121.9(10) . .
C115 C114 C113 118.8(11) . .
C115 C114 H114 120.6 . .
C113 C114 H114 120.6 . .
N53 C115 C114 123.3(11) . .
N53 C115 H115 118.3 . .
C114 C115 H115 118.3 . .
N54 C116 N56 125.4(9) . .
N54 C116 C103 118.7(9) . .
N56 C116 C103 115.8(9) . .
N54 C117 N55 125.0(9) . .
N54 C117 C108 117.3(9) . .
N55 C117 C108 117.5(9) . .
N55 C118 N56 127.7(9) . .
N55 C118 C113 119.4(9) . .
N56 C118 C113 112.8(9) . .
N57 C119 C120 121.5(11) . .
N57 C119 H119 119.3 . .
C120 C119 H119 119.3 . .
C121 C120 C119 118.7(12) . .
C121 C120 H120 120.7 . .
C119 C120 H120 120.7 . .
C120 C121 C122 120.1(10) . .
C120 C121 C134 120.1(10) . .
C122 C121 C134 119.7(9) . .
C121 C122 C123 118.8(11) . .
C121 C122 H122 120.6 . .
C123 C122 H122 120.6 . .
N57 C123 C122 120.7(12) . .
N57 C123 H123 119.6 . .
C122 C123 H123 119.6 . .
N58 C124 C125 122.9(10) . .
N58 C124 H124 118.5 . .
C125 C124 H124 118.5 . .
C126 C125 C124 118.4(10) . .
C126 C125 H125 120.8 . .
C124 C125 H125 120.8 . .
C125 C126 C127 119.2(11) . .
C125 C126 C135 120.8(9) . .
C127 C126 C135 120.0(10) . .
C128 C127 C126 117.8(12) . .
C128 C127 H127 121.1 . .
C126 C127 H127 121.1 . .
N58 C128 C127 124.1(12) . .
N58 C128 H128 117.9 . .
C127 C128 H128 117.9 . .
N59 C129 C130 120.4(14) . .
N59 C129 H129 119.8 . .
C130 C129 H129 119.8 . .
C131 C130 C129 118.0(12) . .
C131 C130 H130 121.0 . .
C129 C130 H130 121.0 . .
C132 C131 C130 119.7(11) . .
C132 C131 C136 121.5(10) . .
C130 C131 C136 118.8(10) . .
C131 C132 C133 121.0(11) . .
C131 C132 H132 119.5 . .
C133 C132 H132 119.5 . .
N59 C133 C132 120.5(11) . .
N59 C133 H133 119.7 . .
C132 C133 H133 119.7 . .
N62 C134 N60 126.8(9) . .
N62 C134 C121 117.7(9) . .
N60 C134 C121 115.6(9) . .
N61 C135 N60 126.0(9) . .
N61 C135 C126 117.8(8) . .
N60 C135 C126 116.1(8) . .
N61 C136 N62 125.6(9) . .
N61 C136 C131 116.6(9) . .
N62 C136 C131 117.8(9) . .
N63 C137 C138 124.4(14) . .
N63 C137 H137 117.8 . .
C138 C137 H137 117.8 . .
C137 C138 C139 119.2(14) . .
C137 C138 H138 120.4 . .
C139 C138 H138 120.4 . .
C140 C139 C138 117.8(11) . .
C140 C139 C152 123.2(10) . .
C138 C139 C152 119.0(12) . .
C139 C140 C141 120.7(10) . .
C139 C140 H140 119.7 . .
C141 C140 H140 119.7 . .
N63 C141 C140 121.9(11) . .
N63 C141 H141 119.1 . .
C140 C141 H141 119.1 . .
N64 C142 C143 121.6(12) . .
N64 C142 H142 119.2 . .
C143 C142 H142 119.2 . .
C144 C143 C142 119.4(12) . .
C144 C143 H143 120.3 . .
C142 C143 H143 120.3 . .
C143 C144 C145 119.6(12) . .
C143 C144 C153 123.0(10) . .
C145 C144 C153 117.4(10) . .
C146 C145 C144 119.0(12) . .
C146 C145 H145 120.5 . .
C144 C145 H145 120.5 . .
N64 C146 C145 122.5(12) . .
N64 C146 H146 118.7 . .
C145 C146 H146 118.7 . .
N65 C147 C148 122.1(13) . .
N65 C147 H147 119.0 . .
C148 C147 H147 119.0 . .
C149 C148 C147 119.5(12) . .
C149 C148 H148 120.3 . .
C147 C148 H148 120.3 . .
C148 C149 C150 118.1(10) . .
C148 C149 C154 120.7(10) . .
C150 C149 C154 121.1(11) . .
C151 C150 C149 119.3(13) . .
C151 C150 H150 120.3 . .
C149 C150 H150 120.3 . .
N65 C151 C150 121.7(13) . .
N65 C151 H151 119.2 . .
C150 C151 H151 119.2 . .
N66 C152 N68 125.7(10) . .
N66 C152 C139 116.9(10) . .
N68 C152 C139 117.4(10) . .
N66 C153 N67 123.1(11) . .
N66 C153 C144 118.2(10) . .
N67 C153 C144 118.7(10) . .
N67 C154 N68 126.0(10) . .
N67 C154 C149 120.0(10) . .
N68 C154 C149 113.9(10) . .
N69 C155 C156 122.7(12) . .
N69 C155 H155 118.6 . .
C156 C155 H155 118.6 . .
C155 C156 C157 119.9(12) . .
C155 C156 H156 120.1 . .
C157 C156 H156 120.1 . .
C156 C157 C158 117.7(10) . .
C156 C157 C170 121.0(10) . .
C158 C157 C170 121.1(9) . .
C157 C158 C159 118.6(11) . .
C157 C158 H158 120.7 . .
C159 C158 H158 120.7 . .
N69 C159 C158 121.8(11) . .
N69 C159 H159 119.1 . .
C158 C159 H159 119.1 . .
N70 C160 C161 124.4(14) . .
N70 C160 H160 117.8 . .
C161 C160 H160 117.8 . .
C162 C161 C160 120.1(14) . .
C162 C161 H161 120.0 . .
C160 C161 H161 120.0 . .
C161 C162 C163 115.7(12) . .
C161 C162 C171 122.7(11) . .
C163 C162 C171 121.3(11) . .
C164 C163 C162 117.7(13) . .
C164 C163 H163 121.2 . .
C162 C163 H163 121.2 . .
N70 C164 C163 124.6(13) . .
N70 C164 H164 117.7 . .
C163 C164 H164 117.7 . .
N71 C165 C166 123.8(10) . .
N71 C165 H165 118.1 . .
C166 C165 H165 118.1 . .
C165 C166 C167 118.6(10) . .
C165 C166 H166 120.7 . .
C167 C166 H166 120.7 . .
C168 C167 C166 117.1(10) . .
C168 C167 C172 121.8(10) . .
C166 C167 C172 120.9(9) . .
C169 C168 C167 119.5(11) . .
C169 C168 H168 120.2 . .
C167 C168 H168 120.2 . .
N71 C169 C168 123.8(11) . .
N71 C169 H169 118.1 . .
C168 C169 H169 118.1 . .
N72 C170 N74 124.1(10) . .
N72 C170 C157 118.8(10) . .
N74 C170 C157 116.9(9) . .
N72 C171 N73 125.3(10) . .
N72 C171 C162 118.0(10) . .
N73 C171 C162 116.6(10) . .
N73 C172 N74 125.5(10) . .
N73 C172 C167 117.1(9) . .
N74 C172 C167 117.3(9) . .
C302 C301 H30A 109.5 . .
C302 C301 H30B 109.5 . .
H30A C301 H30B 109.5 . .
C302 C301 H30C 109.5 . .
H30A C301 H30C 109.5 . .
H30B C301 H30C 109.5 . .
C303 C302 C304 119(4) . .
C303 C302 C301 129(4) . .
C304 C302 C301 111(3) . .
C302 C303 H30D 120.0 . .
C302 C303 H30E 120.0 . .
H30D C303 H30E 120.0 . .
C305 C304 C315 108(3) . .
C305 C304 C302 114(3) . .
C315 C304 C302 108(4) . .
C305 C304 H304 109.0 . .
C315 C304 H304 109.0 . .
C302 C304 H304 109.0 . .
C304 C305 C306 100(3) . .
C304 C305 H30F 111.7 . .
C306 C305 H30F 111.7 . .
C304 C305 H30G 111.7 . .
C306 C305 H30G 111.7 . .
H30F C305 H30G 109.5 . .
C305 C306 C307 101(4) . .
C305 C306 H30H 111.5 . .
C307 C306 H30H 111.5 . .
C305 C306 H30I 111.5 . .
C307 C306 H30I 111.5 . .
H30H C306 H30I 109.3 . .
C315 C307 C309 85(4) . .
C315 C307 C306 110(4) . .
C309 C307 C306 113(3) . .
C315 C307 C308 118(3) . .
C309 C307 C308 122(4) . .
C306 C307 C308 106(5) . .
C307 C308 H30J 109.5 . .
C307 C308 H30K 109.5 . .
H30J C308 H30K 109.5 . .
C307 C308 H30L 109.5 . .
H30J C308 H30L 109.5 . .
H30K C308 H30L 109.5 . .
C314 C309 C307 96(4) . .
C314 C309 C310 119(4) . .
C307 C309 C310 108(4) . .
C314 C309 C315 49(2) . .
C307 C309 C315 47(3) . .
C310 C309 C315 122(3) . .
C314 C309 H309 110.9 . .
C307 C309 H309 110.9 . .
C310 C309 H309 110.9 . .
C315 C309 H309 126.8 . .
C309 C310 C311 93(4) . .
C309 C310 H31A 113.1 . .
C311 C310 H31A 113.1 . .
C309 C310 H31B 113.1 . .
C311 C310 H31B 113.1 . .
H31A C310 H31B 110.5 . .
C312 C311 C310 97(4) . .
C312 C311 H31C 112.3 . .
C310 C311 H31C 112.3 . .
C312 C311 H31D 112.3 . .
C310 C311 H31D 112.3 . .
H31C C311 H31D 109.9 . .
C314 C312 C311 122(5) . .
C314 C312 C313 104(4) . .
C311 C312 C313 97(4) . .
C314 C312 H312 110.9 . .
C311 C312 H312 110.9 . .
C313 C312 H312 110.9 . .
C312 C313 H31E 109.5 . .
C312 C313 H31F 109.5 . .
H31E C313 H31F 109.5 . .
C312 C313 H31G 109.5 . .
H31E C313 H31G 109.5 . .
H31F C313 H31G 109.5 . .
C312 C314 C309 95(4) . .
C312 C314 C315 122(3) . .
C309 C314 C315 84(4) . .
C312 C314 H314 116.2 . .
C309 C314 H314 116.2 . .
C315 C314 H314 116.2 . .
C307 C315 C314 94(3) . .
C307 C315 C304 99(4) . .
C314 C315 C304 115(3) . .
C307 C315 C309 47(3) . .
C314 C315 C309 47(2) . .
C304 C315 C309 119(3) . .
C307 C315 H315 115.4 . .
C314 C315 H315 115.4 . .
C304 C315 H315 115.4 . .
C309 C315 H315 124.7 . .
C402 C401 H40A 109.5 . .
C402 C401 H40B 109.5 . .
H40A C401 H40B 109.5 . .
C402 C401 H40C 109.5 . .
H40A C401 H40C 109.5 . .
H40B C401 H40C 109.5 . .
C403 C402 C401 128(5) . .
C403 C402 C404 120(4) . .
C401 C402 C404 112(3) . .
C402 C403 H40D 120.0 . .
C402 C403 H40E 120.0 . .
H40D C403 H40E 120.0 . .
C405 C404 C415 106(3) . .
C405 C404 C402 112(3) . .
C415 C404 C402 106(4) . .
C405 C404 H404 110.8 . .
C415 C404 H404 110.8 . .
C402 C404 H404 110.8 . .
C404 C405 C406 99(3) . .
C404 C405 H40F 111.9 . .
C406 C405 H40F 111.9 . .
C404 C405 H40G 111.9 . .
C406 C405 H40G 111.9 . .
H40F C405 H40G 109.6 . .
C405 C406 C407 99(4) . .
C405 C406 H40H 111.9 . .
C407 C406 H40H 111.9 . .
C405 C406 H40I 111.9 . .
C407 C406 H40I 111.9 . .
H40H C406 H40I 109.6 . .
C415 C407 C409 85(4) . .
C415 C407 C406 110(4) . .
C409 C407 C406 116(4) . .
C415 C407 C408 121(4) . .
C409 C407 C408 118(4) . .
C406 C407 C408 106(5) . .
C407 C408 H40J 109.5 . .
C407 C408 H40K 109.5 . .
H40J C408 H40K 109.5 . .
C407 C408 H40L 109.5 . .
H40J C408 H40L 109.5 . .
H40K C408 H40L 109.5 . .
C414 C409 C407 96(4) . .
C414 C409 C410 117(4) . .
C407 C409 C410 106(4) . .
C414 C409 C415 50(2) . .
C407 C409 C415 47(3) . .
C410 C409 C415 119(3) . .
C414 C409 H409 112.1 . .
C407 C409 H409 112.1 . .
C410 C409 H409 112.1 . .
C415 C409 H409 127.9 . .
C409 C410 C411 94(3) . .
C409 C410 H41A 112.9 . .
C411 C410 H41A 112.9 . .
C409 C410 H41B 112.9 . .
C411 C410 H41B 112.9 . .
H41A C410 H41B 110.3 . .
C412 C411 C410 97(3) . .
C412 C411 H41C 112.3 . .
C410 C411 H41C 112.3 . .
C412 C411 H41D 112.3 . .
C410 C411 H41D 112.3 . .
H41C C411 H41D 109.9 . .
C414 C412 C411 120(5) . .
C414 C412 C413 107(3) . .
C411 C412 C413 99(4) . .
C414 C412 H412 110.2 . .
C411 C412 H412 110.2 . .
C413 C412 H412 110.2 . .
C412 C413 H41E 109.5 . .
C412 C413 H41F 109.5 . .
H41E C413 H41F 109.5 . .
C412 C413 H41G 109.5 . .
H41E C413 H41G 109.5 . .
H41F C413 H41G 109.5 . .
C412 C414 C409 97(3) . .
C412 C414 C415 122(3) . .
C409 C414 C415 84(4) . .
C412 C414 H414 115.7 . .
C409 C414 H414 115.7 . .
C415 C414 H414 115.7 . .
C407 C415 C414 94(3) . .
C407 C415 C404 99(4) . .
C414 C415 C404 117(3) . .
C407 C415 C409 48(3) . .
C414 C415 C409 46(2) . .
C404 C415 C409 120(3) . .
C407 C415 H415 114.5 . .
C414 C415 H415 114.5 . .
C404 C415 H415 114.5 . .
C409 C415 H415 124.0 . .

loop_
_geom_bond_atom_site_label_1
_geom_bond_atom_site_label_2
_geom_bond_distance
_geom_bond_site_symmetry_2
Zn1A N71 2.088(10) 3_556
Zn1A N51 2.095(9) .
Zn1A I22A 2.529(2) .
Zn1A I21A 2.532(3) .
Zn1B N71 2.04(2) 3_556
Zn1B N51 2.09(2) .
Zn1B I21B 2.46(2) .
Zn1B I22B 2.500(19) .
Zn2 N57 2.069(8) .
Zn2 N53 2.090(9) .
Zn2 I23B 2.289(8) .
Zn2 I24A 2.503(2) .
Zn2 I23A 2.603(3) .
Zn2 I24B 2.747(7) .
Zn3 N58 2.063(10) .
Zn3 N52 2.063(9) 3_545
Zn3 I25B 2.16(2) .
Zn3 I26A 2.538(2) .
Zn3 I25A 2.541(2) .
Zn3 I26B 2.56(4) .
Zn4A N63 2.067(10) .
Zn4A N59 2.099(10) .
Zn4A I28A 2.523(3) .
Zn4A I27A 2.535(2) .
Zn4B N59 2.062(16) .
Zn4B N63 2.067(16) .
Zn4B I28B 2.487(15) .
Zn4B I27B 2.562(14) .
Zn5 N70 2.067(9) 3
Zn5 N64 2.069(11) .
Zn5 I29B 2.211(15) .
Zn5 I30A 2.530(2) .
Zn5 I29A 2.550(2) .
Zn5 I30B 2.791(16) .
Zn6 N69 2.061(10) .
Zn6 N65 2.061(9) .
Zn6 I32B 2.436(11) .
Zn6 I31A 2.471(5) .
Zn6 I32A 2.565(6) .
Zn6 I31B 2.715(9) .
N51 C101 1.306(14) .
N51 C105 1.35(2) .
N52 C106 1.313(17) .
N52 C110 1.346(14) .
N52 Zn3 2.063(9) 3_455
N53 C115 1.303(17) .
N53 C111 1.335(16) .
N54 C116 1.324(13) .
N54 C117 1.325(13) .
N55 C118 1.327(13) .
N55 C117 1.341(14) .
N56 C118 1.330(13) .
N56 C116 1.339(14) .
N57 C119 1.336(16) .
N57 C123 1.341(17) .
N58 C128 1.328(18) .
N58 C124 1.332(15) .
N59 C129 1.33(2) .
N59 C133 1.355(17) .
N60 C135 1.348(13) .
N60 C134 1.348(14) .
N61 C136 1.327(14) .
N61 C135 1.336(13) .
N62 C134 1.316(14) .
N62 C136 1.343(13) .
N63 C137 1.34(2) .
N63 C141 1.351(14) .
N64 C146 1.333(18) .
N64 C142 1.355(17) .
N65 C147 1.321(18) .
N65 C151 1.34(2) .
N66 C152 1.317(16) .
N66 C153 1.340(14) .
N67 C154 1.322(15) .
N67 C153 1.350(14) .
N68 C152 1.340(14) .
N68 C154 1.367(14) .
N69 C155 1.311(19) .
N69 C159 1.329(17) .
N70 C164 1.287(18) .
N70 C160 1.306(18) .
N70 Zn5 2.067(9) 3_445
N71 C169 1.335(16) .
N71 C165 1.339(16) .
N71 Zn1B 2.04(2) 3_444
N71 Zn1A 2.088(10) 3_444
N72 C171 1.316(15) .
N72 C170 1.329(13) .
N73 C172 1.329(14) .
N73 C171 1.353(14) .
N74 C170 1.338(14) .
N74 C172 1.346(14) .
C101 C102 1.386(14) .
C101 H101 0.9500 .
C102 C103 1.408(15) .
C102 H102 0.9500 .
C103 C104 1.383(17) .
C103 C116 1.490(13) .
C104 C105 1.371(19) .
C104 H104 0.9500 .
C105 H105 0.9500 .
C106 C107 1.386(16) .
C106 H106 0.9500 .
C107 C108 1.359(15) .
C107 H107 0.9500 .
C108 C109 1.402(16) .
C108 C117 1.479(13) .
C109 C110 1.371(16) .
C109 H109 0.9500 .
C110 H110 0.9500 .
C111 C112 1.394(18) .
C111 H111 0.9500 .
C112 C113 1.372(16) .
C112 H112 0.9500 .
C113 C114 1.412(14) .
C113 C118 1.496(13) .
C114 C115 1.388(18) .
C114 H114 0.9500 .
C115 H115 0.9500 .
C119 C120 1.402(17) .
C119 H119 0.9500 .
C120 C121 1.362(16) .
C120 H120 0.9500 .
C121 C122 1.375(16) .
C121 C134 1.510(12) .
C122 C123 1.405(16) .
C122 H122 0.9500 .
C123 H123 0.9500 .
C124 C125 1.386(17) .
C124 H124 0.9500 .
C125 C126 1.382(15) .
C125 H125 0.9500 .
C126 C127 1.388(15) .
C126 C135 1.476(14) .
C127 C128 1.37(2) .
C127 H127 0.9500 .
C128 H128 0.9500 .
C129 C130 1.429(18) .
C129 H129 0.9500 .
C130 C131 1.391(17) .
C130 H130 0.9500 .
C131 C132 1.343(16) .
C131 C136 1.487(15) .
C132 C133 1.377(16) .
C132 H132 0.9500 .
C133 H133 0.9500 .
C137 C138 1.36(2) .
C137 H137 0.9500 .
C138 C139 1.379(17) .
C138 H138 0.9500 .
C139 C140 1.349(18) .
C139 C152 1.479(14) .
C140 C141 1.390(16) .
C140 H140 0.9500 .
C141 H141 0.9500 .
C142 C143 1.401(19) .
C142 H142 0.9500 .
C143 C144 1.338(17) .
C143 H143 0.9500 .
C144 C145 1.383(16) .
C144 C153 1.485(16) .
C145 C146 1.38(2) .
C145 H145 0.9500 .
C146 H146 0.9500 .
C147 C148 1.393(16) .
C147 H147 0.9500 .
C148 C149 1.365(19) .
C148 H148 0.9500 .
C149 C150 1.402(15) .
C149 C154 1.484(14) .
C150 C151 1.374(18) .
C150 H150 0.9500 .
C151 H151 0.9500 .
C155 C156 1.37(2) .
C155 H155 0.9500 .
C156 C157 1.376(17) .
C156 H156 0.9500 .
C157 C158 1.384(15) .
C157 C170 1.468(14) .
C158 C159 1.395(16) .
C158 H158 0.9500 .
C159 H159 0.9500 .
C160 C161 1.36(2) .
C160 H160 0.9500 .
C161 C162 1.353(19) .
C161 H161 0.9500 .
C162 C163 1.386(18) .
C162 C171 1.465(15) .
C163 C164 1.39(2) .
C163 H163 0.9500 .
C164 H164 0.9500 .
C165 C166 1.363(16) .
C165 H165 0.9500 .
C166 C167 1.417(14) .
C166 H166 0.9500 .
C167 C168 1.383(16) .
C167 C172 1.479(14) .
C168 C169 1.363(19) .
C168 H168 0.9500 .
C169 H169 0.9500 .
C301 C302 1.59(4) .
C301 H30A 0.9800 .
C301 H30B 0.9800 .
C301 H30C 0.9800 .
C302 C303 1.14(4) .
C302 C304 1.59(6) .
C303 H30D 0.9500 .
C303 H30E 0.9500 .
C304 C305 1.50(5) .
C304 C315 1.58(4) .
C304 H304 1.0000 .
C305 C306 1.51(7) .
C305 H30F 0.9900 .
C305 H30G 0.9900 .
C306 C307 1.63(6) .
C306 H30H 0.9900 .
C306 H30I 0.9900 .
C307 C315 1.49(7) .
C307 C309 1.49(7) .
C307 C308 1.72(6) .
C308 H30J 0.9800 .
C308 H30K 0.9800 .
C308 H30L 0.9800 .
C309 C314 1.48(7) .
C309 C310 1.52(5) .
C309 C315 2.02(5) .
C309 H309 1.0000 .
C310 C311 1.75(7) .
C310 H31A 0.9900 .
C310 H31B 0.9900 .
C311 C312 1.37(6) .
C311 H31C 0.9900 .
C311 H31D 0.9900 .
C312 C314 1.35(5) .
C312 C313 1.58(7) .
C312 H312 1.0000 .
C313 H31E 0.9800 .
C313 H31F 0.9800 .
C313 H31G 0.9800 .
C314 C315 1.55(5) .
C314 H314 1.0000 .
C315 H315 1.0000 .
C401 C402 1.59(5) .
C401 H40A 0.9800 .
C401 H40B 0.9800 .
C401 H40C 0.9800 .
C402 C403 1.13(4) .
C402 C404 1.60(6) .
C403 H40D 0.9500 .
C403 H40E 0.9500 .
C404 C405 1.49(5) .
C404 C415 1.58(4) .
C404 H404 1.0000 .
C405 C406 1.51(7) .
C405 H40F 0.9900 .
C405 H40G 0.9900 .
C406 C407 1.63(6) .
C406 H40H 0.9900 .
C406 H40I 0.9900 .
C407 C415 1.48(7) .
C407 C409 1.50(7) .
C407 C408 1.72(6) .
C408 H40J 0.9800 .
C408 H40K 0.9800 .
C408 H40L 0.9800 .
C409 C414 1.47(7) .
C409 C410 1.54(5) .
C409 C415 2.02(5) .
C409 H409 1.0000 .
C410 C411 1.74(7) .
C410 H41A 0.9900 .
C410 H41B 0.9900 .
C411 C412 1.38(6) .
C411 H41C 0.9900 .
C411 H41D 0.9900 .
C412 C414 1.35(5) .
C412 C413 1.57(7) .
C412 H412 1.0000 .
C413 H41E 0.9800 .
C413 H41F 0.9800 .
C413 H41G 0.9800 .
C414 C415 1.54(5) .
C414 H414 1.0000 .
C415 H415 1.0000 .

loop_
_geom_hbond_atom_site_label_D
_geom_hbond_atom_site_label_H
_geom_hbond_atom_site_label_A
_geom_hbond_distance_DH
_geom_hbond_distance_HA
_geom_hbond_distance_DA
_geom_hbond_angle_DHA
_geom_hbond_site_symmetry_A
C101 H101 I23A 0.95 3.19 3.919(11) 134.5 1_565
C101 H101 I23B 0.95 3.01 3.752(14) 135.7 1_565
C104 H104 I25A 0.95 3.25 3.796(16) 118.5 2_757
C106 H106 I21A 0.95 3.03 3.838(11) 144.0 4_647
C106 H106 I21B 0.95 2.98 3.776(14) 142.7 4_647
C109 H109 I24A 0.95 3.13 3.928(11) 142.4 1_565
C109 H109 I24B 0.95 3.20 3.909(12) 132.9 1_565
C110 H110 I25A 0.95 3.16 3.776(12) 123.9 3_455
C110 H110 I25B 0.95 3.10 3.67(2) 120.2 3_455
C111 H111 I23A 0.95 2.98 3.686(13) 131.8 .
C111 H111 I23B 0.95 3.01 3.629(16) 123.8 .
C115 H115 I24B 0.95 3.18 3.830(14) 127.1 .
C123 H123 I24A 0.95 3.03 3.685(12) 127.5 .
C123 H123 I24B 0.95 3.00 3.710(13) 132.4 .
C124 H124 I26A 0.95 3.15 3.794(11) 126.9 .
C124 H124 I26B 0.95 3.11 3.75(4) 126.0 .
C129 H129 I28A 0.95 3.20 3.765(17) 119.8 .
C129 H129 I28B 0.95 3.06 3.756(18) 131.1 .
C133 H133 I27A 0.95 3.18 3.830(12) 126.9 .
C133 H133 I27B 0.95 3.20 3.726(14) 116.6 .
C137 H137 I31A 0.95 3.31 3.87(2) 120.5 4_656
C137 H137 I31B 0.95 3.10 3.61(2) 115.1 4_656
C138 H138 I31B 0.95 2.96 3.519(19) 119.1 4_656
C141 H141 I29A 0.95 3.14 3.868(12) 134.7 1_545
C141 H141 I29B 0.95 2.81 3.564(19) 137.0 1_545
C142 H142 I30B 0.95 3.14 3.808(19) 128.8 .
C146 H146 I29A 0.95 3.02 3.672(16) 127.5 .
C146 H146 I29B 0.95 3.19 3.71(2) 116.8 .
C147 H147 I31A 0.95 3.22 3.804(14) 121.9 .
C147 H147 I31B 0.95 3.05 3.706(16) 127.2 .
C148 H148 I30A 0.95 3.18 3.926(13) 136.5 1_545
C148 H148 I30B 0.95 3.28 3.917(18) 126.3 1_545
C151 H151 I28A 0.95 3.03 3.813(14) 141.0 4_656
C151 H151 I28B 0.95 2.90 3.700(17) 142.4 4_656
C159 H159 I32A 0.95 3.01 3.674(12) 128.2 .
C160 H160 I30A 0.95 3.05 3.710(14) 128.1 3_445
C160 H160 I30B 0.95 2.98 3.691(19) 132.7 3_445
C165 H165 I22A 0.95 3.18 3.834(10) 127.3 3_444
C165 H165 I22B 0.95 3.19 3.731(14) 117.7 3_444
C169 H169 I21A 0.95 3.24 3.808(14) 120.3 3_444
C169 H169 I21B 0.95 3.05 3.739(16) 131.1 3_444
